data_4335179
loop_
_publ_author_name
'Ra\'ul Huerta-Lavorie'
'Diego Solis-Ibarra'
'Dana Victoria B\'aez-Rodr\'iguez'
'Marisol Reyes-Lezama'
'M. de las Nieves Zavala-Segovia'
'Vojtech Jancik'

_publ_section_title
;
 Heterometallic Alumo- and Gallodisilicates with M(O-Si-O)2M' and
 [M(O-Si-O)2]2M' Cores (M = Al, Ga; M' = Ti, Zr, Hf)
;
_journal_name_full 'Inorganic Chemistry'
_journal_page_first 6934
_journal_page_last 6943
_journal_paper_doi 10.1021/ic400156n
_journal_volume 52
_journal_year 2013
_chemical_formula_moiety 'C90 H154 Al2 Hf N4 O16 Si4, 2.83(C7 H8)'
_chemical_formula_sum 'C109.81 H176.64 Al2 Hf N4 O16 Si4'
_chemical_formula_weight 2153.72
_chemical_name_systematic
;
 ?
;
_space_group_IT_number 14
_symmetry_cell_setting monoclinic
_symmetry_space_group_name_Hall '-P 2yn'
_symmetry_space_group_name_H-M 'P 1 21/n 1'
_atom_sites_solution_hydrogens geom
_atom_sites_solution_primary direct
_atom_sites_solution_secondary difmap
_audit_creation_method SHELXL-97
_cell_angle_alpha 90.00
_cell_angle_beta 90.32(2)
_cell_angle_gamma 90.00
_cell_formula_units_Z 4
_cell_length_a 12.777(2)
_cell_length_b 46.851(5)
_cell_length_c 19.643(2)
_cell_measurement_reflns_used 8633
_cell_measurement_temperature 100(2)
_cell_measurement_theta_max 25.35
_cell_measurement_theta_min 2.30
_cell_volume 11758(3)
_computing_cell_refinement 'Bruker AXS SAINT (v 7.34A, Bruker 2006)'
_computing_data_collection 'SMART V 5.625 (Bruker, 1999)'
_computing_data_reduction 'Bruker AXS SAINT (v 7.34A, Bruker 2006)'
_computing_molecular_graphics 'Bruker AXS SHELXTL (v 6.12)'
_computing_publication_material 'SHELXL-97 (Sheldrick, 2008)'
_computing_structure_refinement 'SHELXL-97 (Sheldrick, 2008)'
_computing_structure_solution 'SHELXS-97 (Sheldrick, 2008)'
_diffrn_ambient_temperature 100(2)
_diffrn_detector_area_resol_mean 0.661
_diffrn_measured_fraction_theta_full 0.993
_diffrn_measured_fraction_theta_max 0.993
_diffrn_measurement_device_type 'Bruker Smart Apex CCD diffractometer'
_diffrn_measurement_method 'omega scan'
_diffrn_radiation_monochromator graphite
_diffrn_radiation_source 'fine-focus sealed tube'
_diffrn_radiation_type MoK\a
_diffrn_radiation_wavelength 0.71073
_diffrn_reflns_av_R_equivalents 0.0485
_diffrn_reflns_av_sigmaI/netI 0.0402
_diffrn_reflns_limit_h_max 15
_diffrn_reflns_limit_h_min -14
_diffrn_reflns_limit_k_max 50
_diffrn_reflns_limit_k_min -56
_diffrn_reflns_limit_l_max 23
_diffrn_reflns_limit_l_min -23
_diffrn_reflns_number 95220
_diffrn_reflns_theta_full 25.36
_diffrn_reflns_theta_max 25.36
_diffrn_reflns_theta_min 1.67
_exptl_absorpt_coefficient_mu 1.002
_exptl_absorpt_correction_T_max 0.775
_exptl_absorpt_correction_T_min 0.745
_exptl_absorpt_correction_type multi-scan
_exptl_absorpt_process_details 'Sadabs, Sheldrick 2008'
_exptl_crystal_colour colorless
_exptl_crystal_density_diffrn 1.217
_exptl_crystal_description prism
_exptl_crystal_F_000 4582
_exptl_crystal_size_max 0.320
_exptl_crystal_size_mid 0.268
_exptl_crystal_size_min 0.244
_refine_diff_density_max 1.502
_refine_diff_density_min -1.081
_refine_diff_density_rms 0.082
_refine_ls_extinction_method none
_refine_ls_goodness_of_fit_ref 1.106
_refine_ls_hydrogen_treatment constr
_refine_ls_matrix_type full
_refine_ls_number_parameters 1609
_refine_ls_number_reflns 21420
_refine_ls_number_restraints 1365
_refine_ls_restrained_S_all 1.099
_refine_ls_R_factor_all 0.0478
_refine_ls_R_factor_gt 0.0415
_refine_ls_shift/su_max 0.002
_refine_ls_shift/su_mean 0.000
_refine_ls_structure_factor_coef Fsqd
_refine_ls_weighting_details 'calc w=1/[\s^2^(Fo^2^)+(0.0334P)^2^+21.0342P] where P=(Fo^2^+2Fc^2^)/3'
_refine_ls_weighting_scheme calc
_refine_ls_wR_factor_gt 0.0909
_refine_ls_wR_factor_ref 0.0935
_reflns_number_gt 19248
_reflns_number_total 21420
_reflns_threshold_expression >2sigma(I)
_cod_data_source_file ic400156n_si_002_10.cif
_cod_data_source_block Compound10
_cod_database_code 4335179

loop_
_symmetry_equiv_pos_as_xyz
'x, y, z'
'-x+1/2, y+1/2, -z+1/2'
'-x, -y, -z'
'x-1/2, -y-1/2, z-1/2'

loop_
_atom_site_label
_atom_site_type_symbol
_atom_site_fract_x
_atom_site_fract_y
_atom_site_fract_z
_atom_site_U_iso_or_equiv
_atom_site_adp_type
_atom_site_occupancy
_atom_site_symmetry_multiplicity
_atom_site_calc_flag
_atom_site_refinement_flags
_atom_site_disorder_assembly
_atom_site_disorder_group
Hf1 Hf 0.750897(10) 0.133692(3) 0.740235(6) 0.01390(5) Uani 1 1 d . . .
Si1 Si 0.64270(7) 0.163097(18) 0.88698(4) 0.01487(18) Uani 1 1 d . . .
Si2 Si 0.90008(7) 0.094234(19) 0.85447(4) 0.01618(19) Uani 1 1 d . . .
Si3 Si 0.60055(7) 0.106848(19) 0.60687(4) 0.01678(19) Uani 1 1 d . . .
Si4 Si 0.84829(7) 0.180630(19) 0.61689(4) 0.01587(19) Uani 1 1 d . . .
Al1 Al 0.72368(7) 0.10774(2) 0.96866(5) 0.0149(2) Uani 1 1 d . . .
Al2 Al 0.63503(8) 0.16840(2) 0.53245(5) 0.0162(2) Uani 1 1 d . . .
O1 O 0.67085(18) 0.13994(5) 0.94447(11) 0.0183(5) Uani 1 1 d . . .
O2 O 0.67070(17) 0.15112(5) 0.81138(11) 0.0172(5) Uani 1 1 d . . .
O3 O 0.71070(18) 0.19190(5) 0.90043(11) 0.0190(5) Uani 1 1 d . . .
O4 O 0.51802(17) 0.17014(5) 0.88587(11) 0.0195(5) Uani 1 1 d . . .
O5 O 0.82207(17) 0.09645(5) 0.91726(11) 0.0194(5) Uani 1 1 d . . .
O6 O 0.84935(17) 0.10890(5) 0.78628(11) 0.0195(5) Uani 1 1 d . . .
O7 O 1.01290(18) 0.10866(5) 0.87184(13) 0.0244(5) Uani 1 1 d . . .
O8 O 0.92144(18) 0.06063(5) 0.84129(12) 0.0206(5) Uani 1 1 d . . .
O9 O 0.60454(18) 0.13436(5) 0.55854(11) 0.0204(5) Uani 1 1 d . . .
O10 O 0.65941(17) 0.11294(5) 0.67903(11) 0.0177(5) Uani 1 1 d . . .
O11 O 0.65851(19) 0.08015(5) 0.56893(12) 0.0239(5) Uani 1 1 d . . .
O12 O 0.48079(18) 0.09848(5) 0.62552(12) 0.0218(5) Uani 1 1 d . . .
O13 O 0.74846(17) 0.18115(5) 0.56786(11) 0.0185(5) Uani 1 1 d . . .
O14 O 0.82338(17) 0.16153(5) 0.68444(11) 0.0184(5) Uani 1 1 d . . .
O15 O 0.95318(17) 0.16880(5) 0.57981(11) 0.0210(5) Uani 1 1 d . . .
O16 O 0.87581(17) 0.21350(5) 0.63739(11) 0.0194(5) Uani 1 1 d . . .
N1 N 0.6262(2) 0.07733(6) 0.97925(13) 0.0170(6) Uani 1 1 d . . .
N2 N 0.7605(2) 0.11193(6) 1.06272(13) 0.0181(6) Uani 1 1 d . . .
N3 N 0.5257(2) 0.19539(6) 0.54359(13) 0.0179(6) Uani 1 1 d . . .
N4 N 0.6353(2) 0.16842(6) 0.43498(13) 0.0196(6) Uani 1 1 d . . .
C1 C 0.4756(3) 0.05621(8) 1.04044(19) 0.0288(8) Uani 1 1 d . . .
H1A H 0.4916 0.0380 1.0183 0.043 Uiso 1 1 calc R . .
H1B H 0.4161 0.0652 1.0172 0.043 Uiso 1 1 calc R . .
H1C H 0.4578 0.0528 1.0882 0.043 Uiso 1 1 calc R . .
C2 C 0.5701(3) 0.07567(7) 1.03669(17) 0.0200(7) Uani 1 1 d . . .
C3 C 0.5962(3) 0.09068(8) 1.09525(18) 0.0245(8) Uani 1 1 d . . .
H3A H 0.5442 0.0914 1.1296 0.029 Uiso 1 1 calc R . .
C4 C 0.6902(3) 0.10493(7) 1.10985(17) 0.0234(8) Uani 1 1 d . . .
C5 C 0.7097(3) 0.11038(9) 1.18481(18) 0.0349(10) Uani 1 1 d . . .
H5A H 0.7730 0.1220 1.1903 0.052 Uiso 1 1 calc R . .
H5B H 0.7191 0.0921 1.2085 0.052 Uiso 1 1 calc R . .
H5C H 0.6498 0.1205 1.2041 0.052 Uiso 1 1 calc R . .
C6 C 0.6147(3) 0.05416(7) 0.93006(17) 0.0198(7) Uani 1 1 d . . .
C7 C 0.5401(3) 0.05558(7) 0.87785(17) 0.0222(7) Uani 1 1 d . . .
C8 C 0.5363(3) 0.03339(8) 0.83046(19) 0.0294(8) Uani 1 1 d . . .
H8A H 0.4875 0.0343 0.7939 0.035 Uiso 1 1 calc R . .
C9 C 0.6021(3) 0.01018(9) 0.8358(2) 0.0374(10) Uani 1 1 d . . .
H9A H 0.5994 -0.0045 0.8026 0.045 Uiso 1 1 calc R . .
C10 C 0.6718(3) 0.00839(8) 0.8894(2) 0.0337(9) Uani 1 1 d . . .
H10D H 0.7158 -0.0079 0.8934 0.040 Uiso 1 1 calc R . .
C11 C 0.6790(3) 0.03006(7) 0.93792(18) 0.0239(8) Uani 1 1 d . . .
C12 C 0.7511(3) 0.02604(8) 0.99894(19) 0.0276(8) Uani 1 1 d . . .
H12A H 0.7559 0.0446 1.0239 0.033 Uiso 1 1 calc R . .
C13 C 0.8615(3) 0.01719(8) 0.9780(2) 0.0346(9) Uani 1 1 d . . .
H13A H 0.8905 0.0315 0.9470 0.052 Uiso 1 1 calc R . .
H13B H 0.8588 -0.0014 0.9551 0.052 Uiso 1 1 calc R . .
H13C H 0.9061 0.0158 1.0186 0.052 Uiso 1 1 calc R . .
C14 C 0.7050(3) 0.00357(9) 1.0475(2) 0.0411(10) Uani 1 1 d . . .
H14A H 0.6338 0.0092 1.0602 0.062 Uiso 1 1 calc R . .
H14B H 0.7488 0.0023 1.0885 0.062 Uiso 1 1 calc R . .
H14C H 0.7031 -0.0150 1.0247 0.062 Uiso 1 1 calc R . .
C15 C 0.4646(3) 0.08022(7) 0.87048(18) 0.0230(8) Uani 1 1 d . . .
H15A H 0.4718 0.0924 0.9120 0.028 Uiso 1 1 calc R . .
C16 C 0.4909(4) 0.09847(9) 0.8093(2) 0.0456(12) Uani 1 1 d . . .
H16A H 0.5646 0.1042 0.8117 0.068 Uiso 1 1 calc R . .
H16B H 0.4465 0.1155 0.8091 0.068 Uiso 1 1 calc R . .
H16C H 0.4784 0.0875 0.7675 0.068 Uiso 1 1 calc R . .
C17 C 0.3509(3) 0.07037(9) 0.8660(2) 0.0406(10) Uani 1 1 d . . .
H17A H 0.3359 0.0574 0.9038 0.061 Uiso 1 1 calc R . .
H17B H 0.3393 0.0604 0.8227 0.061 Uiso 1 1 calc R . .
H17C H 0.3045 0.0870 0.8685 0.061 Uiso 1 1 calc R . .
C18 C 0.8569(3) 0.12553(7) 1.08626(16) 0.0209(7) Uani 1 1 d . . .
C19 C 0.9471(3) 0.10879(8) 1.09447(18) 0.0256(8) Uani 1 1 d . . .
C20 C 1.0356(3) 0.12163(9) 1.12290(19) 0.0320(9) Uani 1 1 d . . .
H20D H 1.0972 0.1106 1.1293 0.038 Uiso 1 1 calc R . .
C21 C 1.0358(3) 0.14992(9) 1.14190(19) 0.0331(9) Uani 1 1 d . . .
H21D H 1.0966 0.1581 1.1619 0.040 Uiso 1 1 calc R . .
C22 C 0.9477(3) 0.16619(8) 1.13171(18) 0.0286(8) Uani 1 1 d . . .
H22A H 0.9490 0.1858 1.1440 0.034 Uiso 1 1 calc R . .
C23 C 0.8562(3) 0.15460(8) 1.10370(17) 0.0238(8) Uani 1 1 d . . .
C24 C 0.7625(3) 0.17430(8) 1.0942(2) 0.0300(9) Uani 1 1 d . . .
H24A H 0.7061 0.1636 1.0696 0.036 Uiso 1 1 calc R . .
C25 C 0.7911(4) 0.20025(9) 1.0528(2) 0.0393(10) Uani 1 1 d . . .
H25A H 0.8228 0.1942 1.0098 0.059 Uiso 1 1 calc R . .
H25B H 0.8410 0.2120 1.0784 0.059 Uiso 1 1 calc R . .
H25C H 0.7279 0.2114 1.0431 0.059 Uiso 1 1 calc R . .
C26 C 0.7186(5) 0.18487(12) 1.1629(3) 0.0657(16) Uani 1 1 d . . .
H26A H 0.7024 0.1684 1.1918 0.099 Uiso 1 1 calc R . .
H26B H 0.6548 0.1960 1.1547 0.099 Uiso 1 1 calc R . .
H26C H 0.7709 0.1969 1.1856 0.099 Uiso 1 1 calc R . .
C27 C 0.9501(3) 0.07738(8) 1.0760(2) 0.0302(9) Uani 1 1 d . . .
H27A H 0.8928 0.0739 1.0421 0.036 Uiso 1 1 calc R . .
C28 C 1.0524(3) 0.06844(9) 1.0427(2) 0.0430(11) Uani 1 1 d . . .
H28A H 1.0658 0.0806 1.0032 0.065 Uiso 1 1 calc R . .
H28B H 1.0473 0.0485 1.0280 0.065 Uiso 1 1 calc R . .
H28C H 1.1099 0.0704 1.0756 0.065 Uiso 1 1 calc R . .
C29 C 0.9269(5) 0.05895(10) 1.1379(3) 0.0578(14) Uani 1 1 d . . .
H29A H 0.8566 0.0633 1.1547 0.087 Uiso 1 1 calc R . .
H29B H 0.9785 0.0629 1.1738 0.087 Uiso 1 1 calc R . .
H29C H 0.9306 0.0388 1.1252 0.087 Uiso 1 1 calc R . .
C30 C 0.7165(3) 0.21866(7) 0.86372(18) 0.0223(7) Uani 1 1 d . . .
C31 C 0.8232(3) 0.23103(7) 0.88020(19) 0.0265(8) Uani 1 1 d . . .
H31D H 0.8777 0.2182 0.8630 0.040 Uiso 1 1 calc R . .
H31E H 0.8308 0.2331 0.9296 0.040 Uiso 1 1 calc R . .
H31F H 0.8301 0.2498 0.8586 0.040 Uiso 1 1 calc R . .
C32 C 0.7047(3) 0.21444(7) 0.78715(18) 0.0255(8) Uani 1 1 d . . .
H32A H 0.7604 0.2018 0.7708 0.038 Uiso 1 1 calc R . .
H32B H 0.7097 0.2329 0.7642 0.038 Uiso 1 1 calc R . .
H32C H 0.6365 0.2058 0.7772 0.038 Uiso 1 1 calc R . .
C33 C 0.6309(3) 0.23828(8) 0.8898(2) 0.0334(9) Uani 1 1 d . . .
H33A H 0.6390 0.2408 0.9391 0.050 Uiso 1 1 calc R . .
H33B H 0.5623 0.2298 0.8799 0.050 Uiso 1 1 calc R . .
H33C H 0.6362 0.2569 0.8672 0.050 Uiso 1 1 calc R . .
C34 C 0.4424(3) 0.17355(7) 0.93949(17) 0.0196(7) Uani 1 1 d . . .
C35 C 0.3527(3) 0.18990(8) 0.90622(19) 0.0260(8) Uani 1 1 d . . .
H35A H 0.3247 0.1788 0.8679 0.039 Uiso 1 1 calc R . .
H35B H 0.3784 0.2083 0.8897 0.039 Uiso 1 1 calc R . .
H35C H 0.2973 0.1931 0.9397 0.039 Uiso 1 1 calc R . .
C36 C 0.4059(3) 0.14428(8) 0.96297(19) 0.0274(8) Uani 1 1 d . . .
H36A H 0.4650 0.1339 0.9831 0.041 Uiso 1 1 calc R . .
H36B H 0.3784 0.1336 0.9239 0.041 Uiso 1 1 calc R . .
H36C H 0.3507 0.1465 0.9970 0.041 Uiso 1 1 calc R . .
C37 C 0.4887(3) 0.19004(8) 0.99951(18) 0.0276(8) Uani 1 1 d . . .
H37A H 0.5511 0.1801 1.0164 0.041 Uiso 1 1 calc R . .
H37B H 0.4368 0.1913 1.0359 0.041 Uiso 1 1 calc R . .
H37C H 0.5079 0.2093 0.9847 0.041 Uiso 1 1 calc R . .
C38 C 1.0475(3) 0.13766(7) 0.87981(19) 0.0245(8) Uani 1 1 d . . .
C39 C 1.1118(4) 0.14478(10) 0.8175(2) 0.0409(10) Uani 1 1 d . . .
H39A H 1.1714 0.1317 0.8147 0.061 Uiso 1 1 calc R . .
H39B H 1.1375 0.1644 0.8210 0.061 Uiso 1 1 calc R . .
H39C H 1.0682 0.1428 0.7766 0.061 Uiso 1 1 calc R . .
C40 C 0.9568(3) 0.15837(9) 0.8878(3) 0.0524(13) Uani 1 1 d . . .
H40A H 0.9136 0.1525 0.9263 0.079 Uiso 1 1 calc R . .
H40B H 0.9143 0.1584 0.8461 0.079 Uiso 1 1 calc R . .
H40C H 0.9841 0.1776 0.8960 0.079 Uiso 1 1 calc R . .
C41 C 1.1147(4) 0.13834(9) 0.9433(2) 0.0409(11) Uani 1 1 d . . .
H41A H 1.0714 0.1342 0.9831 0.061 Uiso 1 1 calc R . .
H41B H 1.1462 0.1573 0.9484 0.061 Uiso 1 1 calc R . .
H41C H 1.1702 0.1240 0.9397 0.061 Uiso 1 1 calc R . .
C42 C 1.0006(3) 0.04562(8) 0.80426(18) 0.0249(8) Uani 1 1 d . . .
C43 C 0.9494(4) 0.01849(9) 0.7791(2) 0.0398(10) Uani 1 1 d . . .
H43A H 0.9276 0.0069 0.8181 0.060 Uiso 1 1 calc R . .
H43B H 0.9993 0.0077 0.7516 0.060 Uiso 1 1 calc R . .
H43C H 0.8880 0.0233 0.7512 0.060 Uiso 1 1 calc R . .
C44 C 1.0899(3) 0.03875(9) 0.8533(2) 0.0376(10) Uani 1 1 d . . .
H44A H 1.0637 0.0269 0.8905 0.056 Uiso 1 1 calc R . .
H44B H 1.1186 0.0565 0.8719 0.056 Uiso 1 1 calc R . .
H44C H 1.1450 0.0285 0.8289 0.056 Uiso 1 1 calc R . .
C45 C 1.0413(3) 0.06353(8) 0.74516(19) 0.0325(9) Uani 1 1 d . . .
H45A H 0.9824 0.0696 0.7165 0.049 Uiso 1 1 calc R . .
H45B H 1.0900 0.0521 0.7181 0.049 Uiso 1 1 calc R . .
H45C H 1.0776 0.0804 0.7630 0.049 Uiso 1 1 calc R . .
C46 C 0.3487(3) 0.21282(8) 0.51214(19) 0.0282(8) Uani 1 1 d . . .
H46A H 0.3653 0.2321 0.5281 0.042 Uiso 1 1 calc R . .
H46B H 0.3107 0.2025 0.5477 0.042 Uiso 1 1 calc R . .
H46C H 0.3051 0.2140 0.4710 0.042 Uiso 1 1 calc R . .
C47 C 0.4488(3) 0.19716(7) 0.49608(18) 0.0226(8) Uani 1 1 d . . .
C48 C 0.4591(3) 0.18625(8) 0.43083(18) 0.0257(8) Uani 1 1 d . . .
H48A H 0.3970 0.1857 0.4040 0.031 Uiso 1 1 calc R . .
C49 C 0.5497(3) 0.17603(8) 0.39989(17) 0.0249(8) Uani 1 1 d . . .
C50 C 0.5484(3) 0.17563(9) 0.32289(18) 0.0346(9) Uani 1 1 d . . .
H50A H 0.5945 0.1604 0.3065 0.052 Uiso 1 1 calc R . .
H50B H 0.5729 0.1941 0.3056 0.052 Uiso 1 1 calc R . .
H50C H 0.4769 0.1721 0.3066 0.052 Uiso 1 1 calc R . .
C51 C 0.5168(3) 0.21491(7) 0.60107(17) 0.0193(7) Uani 1 1 d . . .
C52 C 0.4536(3) 0.20811(7) 0.65679(17) 0.0204(7) Uani 1 1 d . . .
C53 C 0.4434(3) 0.22795(8) 0.70885(19) 0.0276(8) Uani 1 1 d . . .
H53A H 0.4003 0.2236 0.7468 0.033 Uiso 1 1 calc R . .
C54 C 0.4947(3) 0.25385(8) 0.7064(2) 0.0319(9) Uani 1 1 d . . .
H54A H 0.4865 0.2673 0.7422 0.038 Uiso 1 1 calc R . .
C55 C 0.5574(3) 0.26017(8) 0.6521(2) 0.0286(8) Uani 1 1 d . . .
H55A H 0.5930 0.2780 0.6511 0.034 Uiso 1 1 calc R . .
C56 C 0.5702(3) 0.24116(7) 0.59828(18) 0.0231(8) Uani 1 1 d . . .
C57 C 0.6373(3) 0.24945(8) 0.5379(2) 0.0294(8) Uani 1 1 d . . .
H57A H 0.6646 0.2314 0.5172 0.035 Uiso 1 1 calc R . .
C58 C 0.7310(3) 0.26747(11) 0.5586(3) 0.0541(14) Uani 1 1 d . . .
H58A H 0.7653 0.2589 0.5984 0.081 Uiso 1 1 calc R . .
H58B H 0.7076 0.2868 0.5699 0.081 Uiso 1 1 calc R . .
H58C H 0.7807 0.2683 0.5208 0.081 Uiso 1 1 calc R . .
C59 C 0.5743(3) 0.26486(11) 0.4837(2) 0.0464(12) Uani 1 1 d . . .
H59A H 0.6185 0.2683 0.4439 0.070 Uiso 1 1 calc R . .
H59B H 0.5494 0.2831 0.5018 0.070 Uiso 1 1 calc R . .
H59C H 0.5143 0.2531 0.4702 0.070 Uiso 1 1 calc R . .
C60 C 0.3996(3) 0.17933(7) 0.66254(17) 0.0218(7) Uani 1 1 d . . .
H60A H 0.4009 0.1701 0.6167 0.026 Uiso 1 1 calc R . .
C61 C 0.4610(3) 0.16051(8) 0.71172(19) 0.0317(9) Uani 1 1 d . . .
H61A H 0.5345 0.1598 0.6978 0.048 Uiso 1 1 calc R . .
H61B H 0.4317 0.1412 0.7112 0.048 Uiso 1 1 calc R . .
H61C H 0.4564 0.1684 0.7578 0.048 Uiso 1 1 calc R . .
C62 C 0.2855(3) 0.18151(9) 0.6848(2) 0.0365(10) Uani 1 1 d . . .
H62A H 0.2473 0.1941 0.6535 0.055 Uiso 1 1 calc R . .
H62B H 0.2825 0.1894 0.7310 0.055 Uiso 1 1 calc R . .
H62C H 0.2536 0.1625 0.6842 0.055 Uiso 1 1 calc R . .
C63 C 0.7263(3) 0.16005(8) 0.39529(16) 0.0224(8) Uani 1 1 d . . .
C64 C 0.7992(3) 0.18067(8) 0.37593(18) 0.0286(8) Uani 1 1 d . . .
C65 C 0.8825(3) 0.17241(10) 0.33489(19) 0.0370(10) Uani 1 1 d . . .
H65A H 0.9319 0.1863 0.3204 0.044 Uiso 1 1 calc R . .
C66 C 0.8940(3) 0.14430(10) 0.31515(19) 0.0389(10) Uani 1 1 d . . .
H66A H 0.9507 0.1389 0.2869 0.047 Uiso 1 1 calc R . .
C67 C 0.8231(3) 0.12417(9) 0.33649(18) 0.0353(10) Uani 1 1 d . . .
H67A H 0.8326 0.1049 0.3231 0.042 Uiso 1 1 calc R . .
C68 C 0.7379(3) 0.13119(8) 0.37704(17) 0.0276(8) Uani 1 1 d . . .
C69 C 0.6634(4) 0.10798(8) 0.40183(18) 0.0349(10) Uani 1 1 d . . .
H69A H 0.6467 0.1126 0.4503 0.042 Uiso 1 1 calc R . .
C70 C 0.7133(4) 0.07833(9) 0.4017(2) 0.0506(13) Uani 1 1 d . . .
H70A H 0.6671 0.0648 0.4249 0.076 Uiso 1 1 calc R . .
H70B H 0.7809 0.0791 0.4255 0.076 Uiso 1 1 calc R . .
H70C H 0.7240 0.0721 0.3546 0.076 Uiso 1 1 calc R . .
C71 C 0.5595(4) 0.10650(10) 0.3637(2) 0.0437(11) Uani 1 1 d . . .
H71A H 0.5210 0.1244 0.3702 0.066 Uiso 1 1 calc R . .
H71B H 0.5180 0.0905 0.3812 0.066 Uiso 1 1 calc R . .
H71C H 0.5726 0.1036 0.3150 0.066 Uiso 1 1 calc R . .
C72 C 0.7902(3) 0.21167(9) 0.3979(2) 0.0373(10) Uani 1 1 d . . .
H72A H 0.7316 0.2131 0.4312 0.045 Uiso 1 1 calc R . .
C73 C 0.8902(4) 0.22132(10) 0.4337(2) 0.0562(14) Uani 1 1 d . . .
H73A H 0.9054 0.2085 0.4719 0.084 Uiso 1 1 calc R . .
H73B H 0.8809 0.2408 0.4509 0.084 Uiso 1 1 calc R . .
H73C H 0.9484 0.2209 0.4015 0.084 Uiso 1 1 calc R . .
C74 C 0.7648(4) 0.23174(10) 0.3377(3) 0.0496(12) Uani 1 1 d . . .
H74A H 0.7009 0.2252 0.3147 0.074 Uiso 1 1 calc R . .
H74B H 0.8231 0.2316 0.3055 0.074 Uiso 1 1 calc R . .
H74C H 0.7543 0.2512 0.3548 0.074 Uiso 1 1 calc R . .
C75 C 0.6999(3) 0.05404(8) 0.59841(19) 0.0299(9) Uani 1 1 d . . .
C76 C 0.6441(4) 0.04584(8) 0.6641(2) 0.0370(10) Uani 1 1 d . . .
H76A H 0.5694 0.0431 0.6547 0.056 Uiso 1 1 calc R . .
H76B H 0.6531 0.0611 0.6977 0.056 Uiso 1 1 calc R . .
H76C H 0.6741 0.0281 0.6819 0.056 Uiso 1 1 calc R . .
C77 C 0.6853(4) 0.03064(9) 0.5453(2) 0.0470(12) Uani 1 1 d . . .
H77A H 0.6106 0.0286 0.5345 0.070 Uiso 1 1 calc R . .
H77B H 0.7122 0.0125 0.5632 0.070 Uiso 1 1 calc R . .
H77C H 0.7234 0.0357 0.5039 0.070 Uiso 1 1 calc R . .
C78 C 0.8153(3) 0.05858(10) 0.6122(3) 0.0463(11) Uani 1 1 d . . .
H78A H 0.8496 0.0649 0.5704 0.069 Uiso 1 1 calc R . .
H78B H 0.8468 0.0406 0.6276 0.069 Uiso 1 1 calc R . .
H78C H 0.8241 0.0731 0.6476 0.069 Uiso 1 1 calc R . .
C79 C 0.3911(3) 0.09072(8) 0.5846(2) 0.0296(9) Uani 1 1 d . . .
C80 C 0.3074(3) 0.08200(12) 0.6354(2) 0.0522(13) Uani 1 1 d . . .
H80A H 0.3332 0.0661 0.6632 0.078 Uiso 1 1 calc RD . .
H80B H 0.2441 0.0761 0.6109 0.078 Uiso 1 1 calc R . .
H80C H 0.2911 0.0982 0.6650 0.078 Uiso 1 1 calc R . .
C81 C 0.3553(4) 0.11579(10) 0.5423(3) 0.0555(14) Uani 1 1 d . . .
H81A H 0.4124 0.1219 0.5124 0.083 Uiso 1 1 calc R . .
H81B H 0.3358 0.1316 0.5723 0.083 Uiso 1 1 calc R . .
H81C H 0.2947 0.1102 0.5145 0.083 Uiso 1 1 calc R . .
C82 C 0.4166(3) 0.06577(10) 0.5386(2) 0.0450(11) Uani 1 1 d D . .
H82A H 0.4414 0.0497 0.5661 0.068 Uiso 1 1 calc RD . .
H82B H 0.4713 0.0714 0.5064 0.068 Uiso 1 1 calc R . .
H82C H 0.3536 0.0601 0.5133 0.068 Uiso 1 1 calc RD . .
C83 C 0.9883(3) 0.14132(8) 0.55689(18) 0.0240(8) Uani 1 1 d . . .
C84 C 0.8982(3) 0.12524(9) 0.5235(2) 0.0365(10) Uani 1 1 d . . .
H84A H 0.8707 0.1364 0.4852 0.055 Uiso 1 1 calc R . .
H84B H 0.8426 0.1222 0.5569 0.055 Uiso 1 1 calc R . .
H84C H 0.9232 0.1068 0.5069 0.055 Uiso 1 1 calc R . .
C85 C 1.0728(3) 0.14716(10) 0.5056(2) 0.0428(11) Uani 1 1 d . . .
H85A H 1.0436 0.1582 0.4676 0.064 Uiso 1 1 calc R . .
H85B H 1.1006 0.1290 0.4886 0.064 Uiso 1 1 calc R . .
H85C H 1.1293 0.1581 0.5273 0.064 Uiso 1 1 calc R . .
C86 C 1.0314(3) 0.12480(9) 0.6177(2) 0.0339(9) Uani 1 1 d . . .
H86A H 1.0889 0.1356 0.6386 0.051 Uiso 1 1 calc R . .
H86B H 1.0573 0.1062 0.6025 0.051 Uiso 1 1 calc R . .
H86C H 0.9757 0.1220 0.6512 0.051 Uiso 1 1 calc R . .
C87 C 0.9725(3) 0.22584(7) 0.66255(17) 0.0219(7) Uani 1 1 d . . .
C88 C 0.9434(3) 0.25435(8) 0.6942(2) 0.0289(8) Uani 1 1 d . . .
H88A H 0.8912 0.2513 0.7299 0.043 Uiso 1 1 calc R . .
H88B H 0.9141 0.2669 0.6591 0.043 Uiso 1 1 calc R . .
H88C H 1.0059 0.2632 0.7140 0.043 Uiso 1 1 calc R . .
C89 C 1.0470(3) 0.23054(9) 0.60303(19) 0.0304(9) Uani 1 1 d . . .
H89A H 1.0639 0.2121 0.5821 0.046 Uiso 1 1 calc R . .
H89B H 1.1114 0.2396 0.6196 0.046 Uiso 1 1 calc R . .
H89C H 1.0134 0.2429 0.5692 0.046 Uiso 1 1 calc R . .
C90 C 1.0220(3) 0.20659(8) 0.71640(18) 0.0252(8) Uani 1 1 d . . .
H90A H 0.9717 0.2033 0.7531 0.038 Uiso 1 1 calc R . .
H90B H 1.0848 0.2158 0.7350 0.038 Uiso 1 1 calc R . .
H90C H 1.0411 0.1883 0.6957 0.038 Uiso 1 1 calc R . .
C91 C 0.8096(8) 0.3535(2) 0.7251(6) 0.0410(18) Uani 0.47(2) 1 d PDU A 1
C92 C 0.8003(10) 0.3243(2) 0.7136(7) 0.039(2) Uani 0.47(2) 1 d PDU A 1
H92 H 0.8342 0.3158 0.6756 0.047 Uiso 0.47(2) 1 calc PR A 1
C93 C 0.7415(11) 0.3074(2) 0.7576(8) 0.041(2) Uani 0.47(2) 1 d PDU A 1
H93 H 0.7352 0.2875 0.7495 0.049 Uiso 0.47(2) 1 calc PR A 1
C94 C 0.6916(9) 0.3197(3) 0.8136(8) 0.044(2) Uani 0.47(2) 1 d PDU A 1
H94 H 0.6517 0.3082 0.8437 0.053 Uiso 0.47(2) 1 calc PR A 1
C95 C 0.7007(10) 0.3490(3) 0.8250(7) 0.045(2) Uani 0.47(2) 1 d PDU A 1
H95 H 0.6667 0.3575 0.8628 0.054 Uiso 0.47(2) 1 calc PR A 1
C96 C 0.7598(11) 0.3659(2) 0.7809(6) 0.043(2) Uani 0.47(2) 1 d PDU A 1
H96 H 0.7661 0.3858 0.7889 0.051 Uiso 0.47(2) 1 calc PR A 1
C97 C 0.8745(12) 0.3721(4) 0.6767(9) 0.065(4) Uani 0.47(2) 1 d PDU A 1
H97A H 0.9039 0.3601 0.6406 0.097 Uiso 0.47(2) 1 calc PR A 1
H97B H 0.9315 0.3813 0.7022 0.097 Uiso 0.47(2) 1 calc PR A 1
H97C H 0.8296 0.3868 0.6563 0.097 Uiso 0.47(2) 1 calc PR A 1
C191 C 0.8164(7) 0.3484(2) 0.7306(5) 0.0432(17) Uani 0.53(2) 1 d PDU A 2
C192 C 0.7814(9) 0.32031(19) 0.7247(6) 0.0364(18) Uani 0.53(2) 1 d PDU A 2
H192 H 0.7999 0.3093 0.6860 0.044 Uiso 0.53(2) 1 calc PR A 2
C193 C 0.7193(10) 0.3082(2) 0.7754(7) 0.041(2) Uani 0.53(2) 1 d PDU A 2
H193 H 0.6957 0.2891 0.7710 0.049 Uiso 0.53(2) 1 calc PR A 2
C194 C 0.6918(8) 0.3243(3) 0.8325(7) 0.044(2) Uani 0.53(2) 1 d PDU A 2
H194 H 0.6495 0.3162 0.8671 0.052 Uiso 0.53(2) 1 calc PR A 2
C195 C 0.7269(10) 0.3524(2) 0.8383(6) 0.047(2) Uani 0.53(2) 1 d PDU A 2
H195 H 0.7083 0.3634 0.8770 0.056 Uiso 0.53(2) 1 calc PR A 2
C196 C 0.7892(10) 0.3644(2) 0.7878(6) 0.0428(19) Uani 0.53(2) 1 d PDU A 2
H196 H 0.8131 0.3835 0.7922 0.051 Uiso 0.53(2) 1 calc PR A 2
C197 C 0.8848(10) 0.3616(3) 0.6750(6) 0.053(3) Uani 0.53(2) 1 d PDU A 2
H19A H 0.9016 0.3814 0.6871 0.079 Uiso 0.53(2) 1 calc PR A 2
H19B H 0.8468 0.3613 0.6315 0.079 Uiso 0.53(2) 1 calc PR A 2
H19C H 0.9497 0.3506 0.6708 0.079 Uiso 0.53(2) 1 calc PR A 2
C98 C 0.1630(6) 0.05573(15) 0.3051(4) 0.098(2) Uani 0.545(3) 1 d PDU B 1
C99 C 0.0923(7) 0.07769(17) 0.3171(5) 0.102(3) Uani 0.545(3) 1 d PDU B 1
H99 H 0.0755 0.0910 0.2822 0.123 Uiso 0.545(3) 1 calc PR B 1
C100 C 0.0463(8) 0.0799(2) 0.3814(5) 0.106(3) Uani 0.545(3) 1 d PDU B 1
H100 H -0.0023 0.0948 0.3899 0.128 Uiso 0.545(3) 1 calc PR B 1
C101 C 0.0705(8) 0.0605(2) 0.4333(5) 0.113(3) Uani 0.545(3) 1 d PDU B 1
H101 H 0.0392 0.0623 0.4768 0.136 Uiso 0.545(3) 1 calc PR B 1
C102 C 0.1409(9) 0.0386(2) 0.4204(5) 0.115(3) Uani 0.545(3) 1 d PDU B 1
H102 H 0.1575 0.0253 0.4552 0.139 Uiso 0.545(3) 1 calc PR B 1
C103 C 0.1874(8) 0.03615(19) 0.3564(4) 0.115(3) Uani 0.545(3) 1 d PDU B 1
H103 H 0.2356 0.0212 0.3479 0.138 Uiso 0.545(3) 1 calc PR B 1
C104 C 0.2155(9) 0.0528(2) 0.2349(5) 0.098(3) Uani 0.545(3) 1 d PDU B 1
H10A H 0.2542 0.0348 0.2330 0.147 Uiso 0.545(3) 1 calc PR B 1
H10B H 0.2639 0.0688 0.2281 0.147 Uiso 0.545(3) 1 calc PR B 1
H10C H 0.1617 0.0530 0.1992 0.147 Uiso 0.545(3) 1 calc PR B 1
C198 C 0.199(3) 0.0476(5) 0.3671(11) 0.112(3) Uani 0.114(5) 1 d PDU C 2
C199 C 0.093(3) 0.0537(7) 0.3717(17) 0.111(3) Uani 0.114(5) 1 d PDU C 2
H199 H 0.0558 0.0610 0.3332 0.133 Uiso 0.114(5) 1 calc PR C 2
C200 C 0.0397(19) 0.0492(9) 0.4329(19) 0.114(3) Uani 0.114(5) 1 d PDU C 2
H200 H -0.0330 0.0534 0.4358 0.137 Uiso 0.114(5) 1 calc PR C 2
C201 C 0.0933(16) 0.0386(8) 0.4898(16) 0.114(3) Uani 0.114(5) 1 d PDU C 2
H201 H 0.0572 0.0356 0.5314 0.137 Uiso 0.114(5) 1 calc PR C 2
C202 C 0.2003(15) 0.0324(5) 0.4854(11) 0.115(3) Uani 0.114(5) 1 d PDU C 2
H202 H 0.2369 0.0251 0.5239 0.138 Uiso 0.114(5) 1 calc PRD C 2
C203 C 0.2532(18) 0.0369(5) 0.4240(10) 0.114(3) Uani 0.114(5) 1 d PDU C 2
H203 H 0.3258 0.0328 0.4210 0.137 Uiso 0.114(5) 1 calc PRD C 2
C204 C 0.258(4) 0.0526(10) 0.2992(11) 0.104(5) Uani 0.114(5) 1 d PDU C 2
H20A H 0.2155 0.0646 0.2692 0.156 Uiso 0.114(5) 1 calc PR C 2
H20B H 0.2711 0.0342 0.2770 0.156 Uiso 0.114(5) 1 calc PR C 2
H20C H 0.3251 0.0621 0.3085 0.156 Uiso 0.114(5) 1 calc PR C 2
C298 C 0.0653(18) 0.0373(5) 0.4559(12) 0.115(3) Uani 0.171(4) 1 d PDU D 3
C299 C 0.134(2) 0.0606(5) 0.4527(14) 0.114(3) Uani 0.171(4) 1 d PDU D 3
H299 H 0.1738 0.0658 0.4916 0.137 Uiso 0.171(4) 1 calc PR D 3
C300 C 0.143(2) 0.0763(5) 0.3924(17) 0.111(3) Uani 0.171(4) 1 d PDU D 3
H300 H 0.1892 0.0921 0.3906 0.133 Uiso 0.171(4) 1 calc PR D 3
C301 C 0.084(3) 0.0688(6) 0.3347(14) 0.109(3) Uani 0.171(4) 1 d PDU D 3
H301 H 0.0905 0.0794 0.2938 0.131 Uiso 0.171(4) 1 calc PR D 3
C302 C 0.015(3) 0.0455(7) 0.3380(13) 0.114(4) Uani 0.171(4) 1 d PDU D 3
H302 H -0.0250 0.0404 0.2992 0.137 Uiso 0.171(4) 1 calc PR D 3
C303 C 0.006(2) 0.0298(5) 0.3983(14) 0.116(3) Uani 0.171(4) 1 d PDU D 3
H303 H -0.0400 0.0140 0.4001 0.139 Uiso 0.171(4) 1 calc PR D 3
C304 C 0.055(3) 0.0199(7) 0.5225(15) 0.115(6) Uani 0.171(4) 1 d PDU D 3
H30A H -0.0164 0.0124 0.5260 0.172 Uiso 0.171(4) 1 calc PR D 3
H30B H 0.0699 0.0322 0.5616 0.172 Uiso 0.171(4) 1 calc PR D 3
H30C H 0.1048 0.0040 0.5219 0.172 Uiso 0.171(4) 1 calc PR D 3
C105 C 0.2647(6) 0.99277(13) 0.6635(4) 0.077(2) Uani 0.525(3) 1 d PDU E 1
C106 C 0.2384(7) 0.98189(18) 0.7273(4) 0.078(2) Uani 0.525(3) 1 d PDU E 1
H106 H 0.1684 0.9828 0.7432 0.093 Uiso 0.525(3) 1 calc PR E 1
C107 C 0.3174(7) 0.96959(19) 0.7671(4) 0.074(2) Uani 0.525(3) 1 d PDU E 1
H107 H 0.3011 0.9623 0.8109 0.089 Uiso 0.525(3) 1 calc PR E 1
C108 C 0.4201(7) 0.96792(19) 0.7433(5) 0.0693(19) Uani 0.525(3) 1 d PDU E 1
H108 H 0.4725 0.9592 0.7706 0.083 Uiso 0.525(3) 1 calc PR E 1
C109 C 0.4463(6) 0.9790(2) 0.6796(4) 0.0700(18) Uani 0.525(3) 1 d PDU E 1
H109 H 0.5160 0.9779 0.6634 0.084 Uiso 0.525(3) 1 calc PR E 1
C110 C 0.3680(6) 0.99177(17) 0.6404(4) 0.0666(19) Uani 0.525(3) 1 d PDU E 1
H110 H 0.3850 0.9999 0.5975 0.080 Uiso 0.525(3) 1 calc PR E 1
C111 C 0.1799(8) 1.0061(2) 0.6173(5) 0.109(4) Uani 0.525(3) 1 d PDU E 1
H11A H 0.2121 1.0131 0.5754 0.164 Uiso 0.525(3) 1 calc PR E 1
H11B H 0.1464 1.0220 0.6412 0.164 Uiso 0.525(3) 1 calc PRD E 1
H11C H 0.1272 0.9916 0.6061 0.164 Uiso 0.525(3) 1 calc PR E 1
C205 C 0.4008(19) 0.9856(3) 0.6492(10) 0.070(2) Uani 0.114(5) 1 d PDU F 3
C206 C 0.361(2) 0.9792(6) 0.7138(11) 0.071(2) Uani 0.114(5) 1 d PDU F 3
H206 H 0.2940 0.9857 0.7266 0.085 Uiso 0.114(5) 1 calc PR F 3
C207 C 0.422(3) 0.9631(8) 0.7595(12) 0.071(2) Uani 0.114(5) 1 d PDU F 3
H207 H 0.3951 0.9587 0.8034 0.085 Uiso 0.114(5) 1 calc PR F 3
C208 C 0.521(3) 0.9534(7) 0.7406(16) 0.071(3) Uani 0.114(5) 1 d PDU F 3
H208 H 0.5617 0.9424 0.7715 0.085 Uiso 0.114(5) 1 calc PR F 3
C209 C 0.560(2) 0.9599(8) 0.6760(17) 0.072(3) Uani 0.114(5) 1 d PDU F 3
H209 H 0.6278 0.9534 0.6633 0.087 Uiso 0.114(5) 1 calc PR F 3
C210 C 0.500(2) 0.9760(7) 0.6301(14) 0.070(3) Uani 0.114(5) 1 d PDU F 3
H210 H 0.5270 0.9804 0.5863 0.084 Uiso 0.114(5) 1 calc PR F 3
C211 C 0.334(2) 1.0034(3) 0.5985(13) 0.078(4) Uani 0.114(5) 1 d PDU F 3
H21A H 0.3729 1.0061 0.5562 0.117 Uiso 0.114(5) 1 calc PR F 3
H21B H 0.3180 1.0220 0.6187 0.117 Uiso 0.114(5) 1 calc PR F 3
H21C H 0.2685 0.9932 0.5887 0.117 Uiso 0.114(5) 1 calc PR F 3
C305 C 0.4910(8) 0.9690(2) 0.6842(5) 0.071(2) Uani 0.361(6) 1 d PDU G 2
C306 C 0.4287(10) 0.9876(2) 0.6459(6) 0.072(2) Uani 0.361(6) 1 d PDU G 2
H306 H 0.4535 0.9946 0.6035 0.086 Uiso 0.361(6) 1 calc PR G 2
C307 C 0.3302(10) 0.9960(2) 0.6693(6) 0.075(2) Uani 0.361(6) 1 d PDU G 2
H307 H 0.2884 1.0086 0.6429 0.089 Uiso 0.361(6) 1 calc PR G 2
C308 C 0.2931(9) 0.9859(3) 0.7321(6) 0.073(2) Uani 0.361(6) 1 d PDU G 2
H308 H 0.2264 0.9916 0.7484 0.087 Uiso 0.361(6) 1 calc PR G 2
C309 C 0.3557(10) 0.9672(3) 0.7702(6) 0.066(2) Uani 0.361(6) 1 d PDU G 2
H309 H 0.3315 0.9602 0.8127 0.080 Uiso 0.361(6) 1 calc PR G 2
C310 C 0.4536(9) 0.9587(3) 0.7462(6) 0.068(2) Uani 0.361(6) 1 d PDU G 2
H310 H 0.4951 0.9458 0.7723 0.081 Uiso 0.361(6) 1 calc PR G 2
C311 C 0.6000(10) 0.9598(3) 0.6582(8) 0.091(4) Uani 0.361(6) 1 d PDU G 2
H31A H 0.6360 0.9487 0.6936 0.136 Uiso 0.361(6) 1 calc PR G 2
H31B H 0.6415 0.9768 0.6474 0.136 Uiso 0.361(6) 1 calc PR G 2
H31C H 0.5917 0.9480 0.6172 0.136 Uiso 0.361(6) 1 calc PR G 2

loop_
_atom_site_aniso_label
_atom_site_aniso_U_11
_atom_site_aniso_U_22
_atom_site_aniso_U_33
_atom_site_aniso_U_23
_atom_site_aniso_U_13
_atom_site_aniso_U_12
Hf1 0.01371(7) 0.01413(7) 0.01387(7) 0.00084(5) 0.00117(5) 0.00117(5)
Si1 0.0140(4) 0.0125(4) 0.0181(4) 0.0001(3) 0.0013(3) 0.0010(3)
Si2 0.0143(5) 0.0145(4) 0.0197(4) 0.0012(3) -0.0003(3) 0.0021(4)
Si3 0.0186(5) 0.0140(4) 0.0177(4) 0.0005(3) 0.0001(4) -0.0009(4)
Si4 0.0134(4) 0.0170(5) 0.0172(4) 0.0018(3) 0.0015(3) -0.0014(4)
Al1 0.0155(5) 0.0134(5) 0.0157(5) 0.0013(4) 0.0001(4) -0.0005(4)
Al2 0.0154(5) 0.0175(5) 0.0158(5) 0.0026(4) -0.0005(4) -0.0014(4)
O1 0.0204(12) 0.0146(12) 0.0198(12) 0.0011(9) 0.0013(9) 0.0005(9)
O2 0.0155(12) 0.0158(12) 0.0203(12) -0.0009(9) 0.0020(9) 0.0013(9)
O3 0.0205(12) 0.0108(11) 0.0256(12) 0.0016(9) 0.0015(10) -0.0008(9)
O4 0.0141(12) 0.0231(13) 0.0214(12) -0.0001(9) 0.0037(9) 0.0043(10)
O5 0.0187(12) 0.0184(12) 0.0213(12) 0.0010(9) 0.0041(9) 0.0019(10)
O6 0.0184(12) 0.0197(12) 0.0204(12) 0.0032(9) -0.0004(9) 0.0058(10)
O7 0.0149(12) 0.0226(13) 0.0359(14) -0.0002(11) -0.0003(10) 0.0004(10)
O8 0.0198(12) 0.0163(12) 0.0257(12) -0.0006(9) 0.0017(10) 0.0051(10)
O9 0.0213(12) 0.0178(12) 0.0220(12) 0.0018(10) 0.0005(9) -0.0023(10)
O10 0.0190(12) 0.0153(11) 0.0187(11) -0.0008(9) -0.0016(9) -0.0010(9)
O11 0.0327(14) 0.0179(12) 0.0212(12) -0.0010(9) -0.0009(10) 0.0046(11)
O12 0.0199(13) 0.0201(12) 0.0255(13) 0.0014(10) -0.0023(10) -0.0057(10)
O13 0.0149(12) 0.0180(12) 0.0225(12) 0.0014(9) 0.0003(9) -0.0014(9)
O14 0.0179(12) 0.0172(12) 0.0201(12) 0.0040(9) 0.0030(9) -0.0027(9)
O15 0.0155(12) 0.0247(13) 0.0229(12) 0.0017(10) 0.0057(9) -0.0003(10)
O16 0.0140(12) 0.0192(12) 0.0252(12) 0.0014(9) -0.0018(9) -0.0030(9)
N1 0.0194(15) 0.0136(14) 0.0180(14) 0.0009(11) -0.0026(11) 0.0001(11)
N2 0.0197(15) 0.0157(14) 0.0189(14) 0.0007(11) -0.0029(11) -0.0018(11)
N3 0.0168(14) 0.0167(14) 0.0203(14) 0.0043(11) 0.0001(11) -0.0005(11)
N4 0.0211(15) 0.0201(15) 0.0177(14) 0.0036(11) -0.0011(11) -0.0062(12)
C1 0.027(2) 0.031(2) 0.0279(19) 0.0036(16) 0.0036(16) -0.0102(17)
C2 0.0181(17) 0.0183(17) 0.0235(18) 0.0053(13) -0.0004(14) 0.0004(14)
C3 0.0228(19) 0.028(2) 0.0230(18) 0.0033(15) 0.0075(14) -0.0044(15)
C4 0.030(2) 0.0225(18) 0.0174(17) 0.0020(14) 0.0019(14) -0.0023(15)
C5 0.041(2) 0.042(2) 0.0212(19) 0.0017(17) 0.0018(17) -0.017(2)
C6 0.0202(18) 0.0132(16) 0.0259(18) 0.0000(13) 0.0030(14) -0.0041(14)
C7 0.0228(19) 0.0192(18) 0.0245(18) 0.0029(14) 0.0010(14) -0.0040(14)
C8 0.030(2) 0.030(2) 0.028(2) -0.0045(16) -0.0029(16) -0.0065(17)
C9 0.042(2) 0.028(2) 0.041(2) -0.0167(18) -0.0042(19) -0.0039(19)
C10 0.035(2) 0.020(2) 0.046(2) -0.0071(17) -0.0021(18) 0.0021(17)
C11 0.0235(19) 0.0161(17) 0.032(2) 0.0002(14) -0.0009(15) -0.0023(14)
C12 0.028(2) 0.0189(19) 0.036(2) 0.0010(15) -0.0067(16) -0.0005(15)
C13 0.029(2) 0.027(2) 0.048(2) 0.0064(18) -0.0055(18) 0.0033(17)
C14 0.037(2) 0.041(3) 0.045(3) 0.014(2) -0.003(2) -0.004(2)
C15 0.0264(19) 0.0187(18) 0.0240(18) 0.0032(14) -0.0032(15) -0.0035(15)
C16 0.081(4) 0.028(2) 0.027(2) 0.0070(17) 0.000(2) -0.008(2)
C17 0.026(2) 0.036(2) 0.060(3) 0.003(2) -0.007(2) -0.0001(18)
C18 0.0240(19) 0.0252(18) 0.0136(16) 0.0035(13) -0.0013(13) -0.0056(15)
C19 0.025(2) 0.030(2) 0.0220(18) 0.0022(15) -0.0029(15) -0.0026(16)
C20 0.024(2) 0.040(2) 0.032(2) 0.0046(17) -0.0061(16) -0.0027(17)
C21 0.027(2) 0.038(2) 0.034(2) -0.0017(17) -0.0091(17) -0.0111(18)
C22 0.032(2) 0.027(2) 0.0264(19) -0.0034(15) -0.0002(16) -0.0081(17)
C23 0.028(2) 0.0266(19) 0.0165(17) -0.0009(14) 0.0013(14) -0.0064(16)
C24 0.031(2) 0.0195(19) 0.040(2) -0.0063(16) -0.0006(17) -0.0024(16)
C25 0.049(3) 0.033(2) 0.036(2) 0.0054(18) -0.005(2) 0.001(2)
C26 0.080(4) 0.054(3) 0.064(3) 0.013(3) 0.036(3) 0.026(3)
C27 0.028(2) 0.027(2) 0.035(2) 0.0032(16) -0.0083(17) 0.0006(16)
C28 0.037(2) 0.033(2) 0.059(3) -0.008(2) -0.004(2) -0.0007(19)
C29 0.087(4) 0.034(3) 0.053(3) 0.012(2) 0.011(3) 0.002(3)
C30 0.0258(19) 0.0104(16) 0.0309(19) 0.0027(14) 0.0032(15) 0.0008(14)
C31 0.031(2) 0.0175(18) 0.031(2) -0.0006(15) 0.0025(16) -0.0059(15)
C32 0.029(2) 0.0164(18) 0.031(2) 0.0066(14) -0.0015(16) -0.0025(15)
C33 0.035(2) 0.0171(19) 0.049(2) 0.0022(17) 0.0141(19) 0.0040(16)
C34 0.0166(17) 0.0201(18) 0.0221(17) -0.0028(14) 0.0060(13) 0.0006(14)
C35 0.0198(19) 0.027(2) 0.031(2) -0.0017(15) 0.0059(15) 0.0033(15)
C36 0.0220(19) 0.0257(19) 0.035(2) 0.0010(16) 0.0092(16) -0.0003(15)
C37 0.024(2) 0.032(2) 0.0263(19) -0.0061(16) 0.0046(15) 0.0003(16)
C38 0.0156(17) 0.0216(19) 0.036(2) -0.0004(15) 0.0002(15) -0.0052(14)
C39 0.053(3) 0.038(2) 0.032(2) 0.0078(18) 0.005(2) -0.012(2)
C40 0.031(2) 0.018(2) 0.108(4) -0.012(2) 0.002(3) -0.0028(18)
C41 0.051(3) 0.037(2) 0.034(2) 0.0045(18) -0.009(2) -0.018(2)
C42 0.0234(19) 0.0224(19) 0.0291(19) -0.0003(15) 0.0026(15) 0.0095(15)
C43 0.049(3) 0.028(2) 0.042(2) -0.0073(18) 0.004(2) 0.0015(19)
C44 0.025(2) 0.044(3) 0.043(2) 0.0077(19) 0.0007(18) 0.0156(19)
C45 0.034(2) 0.031(2) 0.033(2) 0.0008(17) 0.0096(17) 0.0098(18)
C46 0.0206(19) 0.035(2) 0.029(2) 0.0082(16) -0.0037(15) 0.0033(16)
C47 0.0181(18) 0.0202(18) 0.0295(19) 0.0093(14) -0.0033(14) -0.0033(14)
C48 0.0182(18) 0.033(2) 0.0256(19) 0.0074(15) -0.0079(15) -0.0060(16)
C49 0.027(2) 0.0250(19) 0.0230(18) 0.0055(14) -0.0034(15) -0.0088(16)
C50 0.037(2) 0.045(2) 0.0212(19) 0.0059(17) -0.0078(17) -0.0124(19)
C51 0.0154(17) 0.0176(17) 0.0250(18) 0.0037(13) -0.0030(13) 0.0058(13)
C52 0.0169(17) 0.0198(18) 0.0243(18) 0.0072(14) -0.0016(14) 0.0058(14)
C53 0.027(2) 0.026(2) 0.029(2) 0.0032(15) 0.0025(16) 0.0071(16)
C54 0.034(2) 0.025(2) 0.036(2) -0.0047(16) -0.0017(17) 0.0085(17)
C55 0.025(2) 0.0169(18) 0.044(2) -0.0005(16) -0.0034(17) 0.0024(15)
C56 0.0137(17) 0.0194(18) 0.036(2) 0.0059(15) -0.0012(15) 0.0008(14)
C57 0.026(2) 0.0178(18) 0.045(2) 0.0044(16) 0.0082(17) 0.0005(15)
C58 0.030(2) 0.067(3) 0.065(3) 0.040(3) -0.011(2) -0.021(2)
C59 0.033(2) 0.071(3) 0.035(2) 0.017(2) -0.0027(19) -0.013(2)
C60 0.0197(18) 0.0241(19) 0.0216(17) 0.0043(14) 0.0016(14) 0.0025(15)
C61 0.041(2) 0.023(2) 0.031(2) 0.0058(16) -0.0052(17) 0.0043(17)
C62 0.027(2) 0.040(2) 0.042(2) 0.0042(19) 0.0067(18) -0.0037(18)
C63 0.0245(19) 0.030(2) 0.0127(16) 0.0018(14) -0.0004(13) -0.0038(15)
C64 0.028(2) 0.038(2) 0.0203(18) -0.0009(15) 0.0009(15) -0.0076(17)
C65 0.029(2) 0.056(3) 0.026(2) 0.0006(19) 0.0032(16) -0.011(2)
C66 0.034(2) 0.060(3) 0.023(2) -0.0002(19) 0.0029(17) 0.008(2)
C67 0.047(3) 0.040(2) 0.0183(19) -0.0030(16) -0.0026(17) 0.011(2)
C68 0.034(2) 0.035(2) 0.0133(16) 0.0013(15) -0.0013(14) -0.0003(17)
C69 0.060(3) 0.028(2) 0.0164(18) -0.0032(15) 0.0050(18) -0.0068(19)
C70 0.080(4) 0.033(2) 0.040(3) -0.0051(19) -0.010(2) -0.003(2)
C71 0.047(3) 0.041(3) 0.043(3) -0.003(2) 0.012(2) -0.017(2)
C72 0.040(2) 0.039(2) 0.033(2) -0.0063(18) 0.0165(18) -0.0187(19)
C73 0.079(4) 0.046(3) 0.043(3) 0.011(2) -0.014(3) -0.035(3)
C74 0.042(3) 0.040(3) 0.067(3) -0.001(2) -0.006(2) -0.004(2)
C75 0.042(2) 0.0175(19) 0.030(2) -0.0014(15) -0.0044(17) 0.0089(16)
C76 0.056(3) 0.022(2) 0.033(2) 0.0027(16) 0.0009(19) 0.0037(19)
C77 0.080(4) 0.025(2) 0.035(2) -0.0049(18) 0.000(2) 0.018(2)
C78 0.041(3) 0.036(3) 0.062(3) 0.005(2) -0.002(2) 0.016(2)
C79 0.0216(19) 0.029(2) 0.038(2) 0.0010(16) -0.0097(16) -0.0101(16)
C80 0.026(2) 0.075(4) 0.055(3) -0.003(3) 0.001(2) -0.020(2)
C81 0.049(3) 0.037(3) 0.080(4) 0.009(2) -0.040(3) -0.010(2)
C82 0.036(2) 0.047(3) 0.052(3) -0.012(2) -0.015(2) -0.008(2)
C83 0.0223(19) 0.0267(19) 0.0232(18) -0.0055(14) 0.0031(14) 0.0028(15)
C84 0.030(2) 0.038(2) 0.042(2) -0.0150(18) -0.0044(18) 0.0042(18)
C85 0.038(3) 0.047(3) 0.043(2) -0.002(2) 0.017(2) 0.010(2)
C86 0.035(2) 0.033(2) 0.033(2) -0.0032(17) -0.0001(17) 0.0115(18)
C87 0.0183(18) 0.0209(18) 0.0264(18) 0.0009(14) -0.0017(14) -0.0064(14)
C88 0.027(2) 0.0202(19) 0.040(2) -0.0027(16) -0.0040(17) -0.0028(16)
C89 0.026(2) 0.036(2) 0.030(2) 0.0049(16) 0.0007(16) -0.0096(17)
C90 0.0194(18) 0.027(2) 0.0294(19) 0.0001(15) -0.0025(15) -0.0048(15)
C91 0.035(4) 0.039(3) 0.049(4) 0.006(3) -0.005(3) 0.006(3)
C92 0.031(4) 0.040(4) 0.047(4) -0.003(3) -0.011(3) 0.005(3)
C93 0.031(5) 0.039(3) 0.053(6) 0.000(3) -0.004(4) 0.008(3)
C94 0.042(4) 0.042(4) 0.048(5) 0.000(4) -0.001(4) 0.000(3)
C95 0.041(4) 0.045(4) 0.048(4) -0.010(3) -0.003(4) -0.005(4)
C96 0.036(5) 0.040(3) 0.051(4) -0.007(3) -0.004(4) -0.004(3)
C97 0.063(8) 0.048(8) 0.083(7) 0.007(7) 0.028(6) 0.005(6)
C191 0.034(3) 0.046(4) 0.050(3) 0.003(3) -0.004(3) 0.004(3)
C192 0.027(4) 0.041(3) 0.041(4) -0.001(3) -0.005(3) 0.009(3)
C193 0.037(5) 0.040(3) 0.045(5) -0.001(3) -0.002(4) 0.005(3)
C194 0.041(4) 0.045(4) 0.045(5) -0.001(4) -0.001(3) -0.001(3)
C195 0.041(4) 0.047(3) 0.053(4) -0.008(3) -0.002(4) 0.000(3)
C196 0.037(4) 0.039(3) 0.053(4) -0.002(3) -0.003(3) 0.005(3)
C197 0.061(6) 0.045(7) 0.052(5) 0.013(5) 0.007(4) 0.009(5)
C98 0.110(6) 0.063(5) 0.120(5) 0.001(4) 0.001(5) 0.022(4)
C99 0.114(6) 0.072(5) 0.121(6) 0.003(4) 0.007(5) 0.025(4)
C100 0.118(6) 0.081(5) 0.120(6) 0.002(4) 0.007(5) 0.026(5)
C101 0.124(6) 0.085(5) 0.130(6) 0.010(4) 0.014(5) 0.030(5)
C102 0.130(6) 0.086(5) 0.130(5) 0.009(4) 0.013(5) 0.033(4)
C103 0.133(6) 0.083(5) 0.129(6) 0.009(4) 0.008(5) 0.032(5)
C104 0.121(9) 0.064(7) 0.109(6) -0.023(6) -0.014(6) 0.024(7)
C198 0.126(6) 0.081(6) 0.129(6) 0.006(5) 0.008(5) 0.028(5)
C199 0.124(5) 0.081(5) 0.128(5) 0.005(4) 0.008(5) 0.027(5)
C200 0.127(6) 0.084(6) 0.131(6) 0.008(5) 0.011(5) 0.031(6)
C201 0.126(7) 0.087(6) 0.129(6) 0.007(5) 0.011(6) 0.031(6)
C202 0.128(7) 0.088(7) 0.129(6) 0.007(6) 0.011(6) 0.031(6)
C203 0.127(7) 0.086(7) 0.128(7) 0.008(6) 0.010(5) 0.030(6)
C204 0.120(10) 0.067(10) 0.125(8) 0.003(10) 0.004(7) 0.028(10)
C298 0.125(7) 0.087(6) 0.133(6) 0.009(5) 0.012(6) 0.033(5)
C299 0.126(7) 0.086(6) 0.130(6) 0.006(5) 0.009(6) 0.032(5)
C300 0.123(6) 0.083(5) 0.127(6) 0.003(5) 0.008(5) 0.027(5)
C301 0.120(6) 0.078(6) 0.128(6) 0.002(5) 0.007(5) 0.026(5)
C302 0.127(8) 0.083(7) 0.132(7) 0.005(6) 0.008(7) 0.022(6)
C303 0.129(7) 0.087(7) 0.133(7) 0.008(6) 0.012(6) 0.028(6)
C304 0.113(14) 0.102(13) 0.130(10) 0.010(10) 0.025(11) 0.040(12)
C105 0.090(4) 0.051(4) 0.089(4) -0.007(3) 0.003(4) -0.010(4)
C106 0.084(4) 0.063(4) 0.087(4) -0.019(3) 0.020(3) 0.003(4)
C107 0.091(4) 0.062(4) 0.069(3) -0.019(3) 0.005(3) -0.017(4)
C108 0.080(3) 0.058(4) 0.070(3) -0.008(3) -0.009(3) -0.019(3)
C109 0.080(3) 0.056(3) 0.074(3) -0.010(3) -0.003(3) -0.022(3)
C110 0.087(4) 0.044(3) 0.069(3) -0.003(3) 0.003(3) -0.025(3)
C111 0.118(6) 0.094(7) 0.116(7) -0.003(6) 0.005(6) 0.027(6)
C205 0.081(4) 0.057(4) 0.074(4) -0.007(3) -0.002(4) -0.020(4)
C206 0.082(4) 0.058(3) 0.073(3) -0.011(3) -0.001(3) -0.015(3)
C207 0.080(4) 0.060(4) 0.071(4) -0.011(4) -0.002(4) -0.016(4)
C208 0.080(4) 0.062(5) 0.071(4) -0.010(4) -0.002(4) -0.015(4)
C209 0.080(5) 0.064(6) 0.073(5) -0.011(5) 0.000(4) -0.016(5)
C210 0.079(4) 0.058(5) 0.072(4) -0.010(4) -0.002(4) -0.021(4)
C211 0.086(7) 0.066(7) 0.081(6) -0.006(6) -0.004(6) -0.012(6)
C305 0.081(4) 0.058(4) 0.073(4) -0.012(3) -0.002(3) -0.021(3)
C306 0.086(4) 0.058(4) 0.073(4) -0.007(3) -0.005(3) -0.026(3)
C307 0.090(4) 0.051(4) 0.082(4) -0.007(3) -0.004(4) -0.015(3)
C308 0.083(4) 0.057(4) 0.077(4) -0.020(3) -0.001(3) -0.009(4)
C309 0.076(4) 0.057(4) 0.067(4) -0.016(3) -0.003(3) -0.018(4)
C310 0.078(4) 0.056(4) 0.070(3) -0.014(3) -0.002(3) -0.018(3)
C311 0.091(6) 0.083(7) 0.098(7) -0.017(6) 0.016(5) -0.019(5)

loop_
_atom_type_symbol
_atom_type_description
_atom_type_scat_dispersion_real
_atom_type_scat_dispersion_imag
_atom_type_scat_source
C C 0.0033 0.0016 'International Tables Vol C Tables 4.2.6.8 and 6.1.1.4'
H H 0.0000 0.0000 'International Tables Vol C Tables 4.2.6.8 and 6.1.1.4'
N N 0.0061 0.0033 'International Tables Vol C Tables 4.2.6.8 and 6.1.1.4'
O O 0.0106 0.0060 'International Tables Vol C Tables 4.2.6.8 and 6.1.1.4'
Al Al 0.0645 0.0514 'International Tables Vol C Tables 4.2.6.8 and 6.1.1.4'
Si Si 0.0817 0.0704 'International Tables Vol C Tables 4.2.6.8 and 6.1.1.4'
Hf Hf -0.5830 6.1852 'International Tables Vol C Tables 4.2.6.8 and 6.1.1.4'

loop_
_geom_angle_atom_site_label_1
_geom_angle_atom_site_label_2
_geom_angle_atom_site_label_3
_geom_angle
O2 Hf1 O6 105.28(9)
O2 Hf1 O10 110.07(9)
O6 Hf1 O10 112.22(9)
O2 Hf1 O14 112.53(10)
O6 Hf1 O14 110.88(10)
O10 Hf1 O14 105.98(9)
O1 Si1 O3 109.22(12)
O1 Si1 O4 111.22(13)
O3 Si1 O4 110.88(12)
O1 Si1 O2 111.04(12)
O3 Si1 O2 108.30(12)
O4 Si1 O2 106.12(12)
O5 Si2 O8 107.09(13)
O5 Si2 O7 111.59(13)
O8 Si2 O7 106.72(13)
O5 Si2 O6 111.08(12)
O8 Si2 O6 110.12(12)
O7 Si2 O6 110.10(13)
O9 Si3 O12 111.17(13)
O9 Si3 O10 111.06(12)
O12 Si3 O10 106.12(12)
O9 Si3 O11 109.23(13)
O12 Si3 O11 110.36(13)
O10 Si3 O11 108.85(12)
O13 Si4 O15 113.15(12)
O13 Si4 O16 107.80(12)
O15 Si4 O16 104.80(12)
O13 Si4 O14 109.89(12)
O15 Si4 O14 110.01(12)
O16 Si4 O14 111.09(12)
O5 Al1 O1 113.52(12)
O5 Al1 N1 108.56(12)
O1 Al1 N1 115.51(12)
O5 Al1 N2 115.23(12)
O1 Al1 N2 105.72(12)
N1 Al1 N2 97.41(12)
O13 Al2 O9 113.26(12)
O13 Al2 N3 110.05(12)
O9 Al2 N3 114.54(12)
O13 Al2 N4 113.57(12)
O9 Al2 N4 107.45(12)
N3 Al2 N4 96.93(12)
Si1 O1 Al1 150.91(15)
Si1 O2 Hf1 158.57(14)
C30 O3 Si1 131.8(2)
C34 O4 Si1 132.3(2)
Si2 O5 Al1 161.31(16)
Si2 O6 Hf1 152.78(15)
C38 O7 Si2 133.4(2)
C42 O8 Si2 132.7(2)
Si3 O9 Al2 158.51(16)
Si3 O10 Hf1 154.81(14)
C75 O11 Si3 128.9(2)
C79 O12 Si3 133.0(2)
Si4 O13 Al2 155.94(16)
Si4 O14 Hf1 157.25(14)
C83 O15 Si4 134.9(2)
C87 O16 Si4 130.1(2)
C2 N1 C6 117.4(3)
C2 N1 Al1 119.2(2)
C6 N1 Al1 123.2(2)
C4 N2 C18 117.3(3)
C4 N2 Al1 118.8(2)
C18 N2 Al1 123.6(2)
C47 N3 C51 115.8(3)
C47 N3 Al2 119.6(2)
C51 N3 Al2 124.6(2)
C49 N4 C63 116.6(3)
C49 N4 Al2 120.6(2)
C63 N4 Al2 122.8(2)
N1 C2 C3 122.8(3)
N1 C2 C1 120.3(3)
C3 C2 C1 116.9(3)
C2 C3 C4 127.8(3)
N2 C4 C3 123.7(3)
N2 C4 C5 121.7(3)
C3 C4 C5 114.6(3)
C7 C6 C11 121.0(3)
C7 C6 N1 121.0(3)
C11 C6 N1 117.9(3)
C8 C7 C6 118.4(3)
C8 C7 C15 119.0(3)
C6 C7 C15 122.6(3)
C9 C8 C7 121.2(3)
C10 C9 C8 119.9(4)
C9 C10 C11 121.2(4)
C10 C11 C6 118.3(3)
C10 C11 C12 119.1(3)
C6 C11 C12 122.6(3)
C11 C12 C13 112.2(3)
C11 C12 C14 109.9(3)
C13 C12 C14 109.7(3)
C7 C15 C16 111.3(3)
C7 C15 C17 112.4(3)
C16 C15 C17 109.9(3)
C19 C18 C23 121.4(3)
C19 C18 N2 118.9(3)
C23 C18 N2 119.6(3)
C20 C19 C18 117.9(3)
C20 C19 C27 119.5(3)
C18 C19 C27 122.5(3)
C21 C20 C19 121.6(4)
C22 C21 C20 119.6(3)
C21 C22 C23 121.6(4)
C22 C23 C18 117.7(3)
C22 C23 C24 117.9(3)
C18 C23 C24 124.4(3)
C25 C24 C23 111.3(3)
C25 C24 C26 107.6(3)
C23 C24 C26 112.1(3)
C19 C27 C29 110.7(3)
C19 C27 C28 113.1(3)
C29 C27 C28 111.0(4)
O3 C30 C31 105.8(3)
O3 C30 C33 108.5(3)
C31 C30 C33 110.2(3)
O3 C30 C32 112.0(3)
C31 C30 C32 110.1(3)
C33 C30 C32 110.2(3)
O4 C34 C36 109.2(3)
O4 C34 C35 104.4(3)
C36 C34 C35 110.6(3)
O4 C34 C37 111.2(3)
C36 C34 C37 109.9(3)
C35 C34 C37 111.4(3)
O7 C38 C41 106.4(3)
O7 C38 C39 106.7(3)
C41 C38 C39 110.7(3)
O7 C38 C40 112.4(3)
C41 C38 C40 109.4(4)
C39 C38 C40 111.1(4)
O8 C42 C43 105.9(3)
O8 C42 C44 108.1(3)
C43 C42 C44 110.5(3)
O8 C42 C45 111.1(3)
C43 C42 C45 111.2(3)
C44 C42 C45 109.8(3)
N3 C47 C48 122.8(3)
N3 C47 C46 119.9(3)
C48 C47 C46 117.2(3)
C47 C48 C49 127.7(3)
N4 C49 C48 123.0(3)
N4 C49 C50 121.1(3)
C48 C49 C50 115.8(3)
C52 C51 C56 120.7(3)
C52 C51 N3 120.7(3)
C56 C51 N3 118.5(3)
C53 C52 C51 118.7(3)
C53 C52 C60 119.6(3)
C51 C52 C60 121.6(3)
C54 C53 C52 121.0(4)
C55 C54 C53 119.9(4)
C54 C55 C56 121.6(4)
C55 C56 C51 118.0(3)
C55 C56 C57 119.9(3)
C51 C56 C57 122.0(3)
C59 C57 C56 111.8(3)
C59 C57 C58 109.8(3)
C56 C57 C58 112.4(3)
C52 C60 C61 109.1(3)
C52 C60 C62 113.4(3)
C61 C60 C62 110.3(3)
C64 C63 C68 121.6(3)
C64 C63 N4 119.7(3)
C68 C63 N4 118.8(3)
C65 C64 C63 118.6(4)
C65 C64 C72 119.2(3)
C63 C64 C72 122.2(3)
C66 C65 C64 120.6(4)
C67 C66 C65 119.8(4)
C66 C67 C68 122.1(4)
C67 C68 C63 117.2(4)
C67 C68 C69 120.4(4)
C63 C68 C69 122.4(3)
C71 C69 C68 114.8(3)
C71 C69 C70 108.7(3)
C68 C69 C70 112.7(4)
C64 C72 C73 110.6(4)
C64 C72 C74 112.4(3)
C73 C72 C74 110.2(3)
O11 C75 C78 107.8(3)
O11 C75 C77 106.8(3)
C78 C75 C77 109.9(4)
O11 C75 C76 112.2(3)
C78 C75 C76 110.1(3)
C77 C75 C76 109.9(3)
O12 C79 C81 110.3(3)
O12 C79 C82 110.7(3)
C81 C79 C82 109.7(4)
O12 C79 C80 105.1(3)
C81 C79 C80 111.0(4)
C82 C79 C80 109.8(4)
O15 C83 C85 105.9(3)
O15 C83 C84 110.0(3)
C85 C83 C84 110.2(3)
O15 C83 C86 108.7(3)
C85 C83 C86 111.1(3)
C84 C83 C86 110.9(3)
O16 C87 C88 106.2(3)
O16 C87 C90 110.5(3)
C88 C87 C90 109.7(3)
O16 C87 C89 109.3(3)
C88 C87 C89 110.0(3)
C90 C87 C89 111.1(3)
C92 C91 C96 119.7(5)
C92 C91 C97 120.2(4)
C96 C91 C97 120.1(4)
C91 C92 C93 120.2(5)
C92 C93 C94 120.2(6)
C95 C94 C93 119.5(5)
C96 C95 C94 120.1(6)
C91 C96 C95 120.3(6)
C192 C191 C196 119.6(5)
C192 C191 C197 120.4(4)
C196 C191 C197 120.0(4)
C191 C192 C193 120.4(5)
C192 C193 C194 120.0(5)
C195 C194 C193 119.5(5)
C194 C195 C196 120.4(5)
C195 C196 C191 120.1(5)
C99 C98 C103 120.4(6)
C99 C98 C104 120.2(4)
C103 C98 C104 119.4(4)
C98 C99 C100 118.9(6)
C101 C100 C99 121.1(6)
C102 C101 C100 119.2(6)
C101 C102 C103 120.3(6)
C102 C103 C98 120.0(6)
C199 C198 C203 119.8(6)
C199 C198 C204 120.1(4)
C203 C198 C204 120.1(4)
C200 C199 C198 120.0(6)
C199 C200 C201 120.3(6)
C200 C201 C202 119.9(6)
C201 C202 C203 119.8(6)
C198 C203 C202 120.3(6)
C299 C298 C303 119.6(6)
C299 C298 C304 120.4(4)
C303 C298 C304 120.1(4)
C298 C299 C300 120.2(6)
C299 C300 C301 120.4(6)
C302 C301 C300 119.3(6)
C303 C302 C301 120.3(6)
C302 C303 C298 120.2(6)
C106 C105 C110 120.8(5)
C106 C105 C111 120.2(4)
C110 C105 C111 118.9(4)
C105 C106 C107 118.4(6)
C108 C107 C106 120.8(6)
C109 C108 C107 120.6(6)
C110 C109 C108 118.7(6)
C109 C110 C105 120.6(6)
C206 C205 C210 120.2(6)
C206 C205 C211 119.9(4)
C210 C205 C211 119.9(4)
C207 C206 C205 119.9(6)
C206 C207 C208 120.0(6)
C209 C208 C207 120.0(6)
C208 C209 C210 120.2(6)
C209 C210 C205 119.6(6)
C310 C305 C306 119.3(6)
C310 C305 C311 120.2(4)
C306 C305 C311 120.4(4)
C305 C306 C307 120.5(6)
C306 C307 C308 120.1(6)
C309 C308 C307 119.0(6)
C310 C309 C308 120.6(6)
C305 C310 C309 120.4(6)

loop_
_geom_bond_atom_site_label_1
_geom_bond_atom_site_label_2
_geom_bond_distance
Hf1 O2 1.920(2)
Hf1 O6 1.933(2)
Hf1 O10 1.934(2)
Hf1 O14 1.942(2)
Si1 O1 1.605(2)
Si1 O3 1.626(2)
Si1 O4 1.627(2)
Si1 O2 1.629(2)
Si2 O5 1.593(2)
Si2 O8 1.619(2)
Si2 O7 1.627(2)
Si2 O6 1.636(2)
Si3 O9 1.602(2)
Si3 O12 1.623(2)
Si3 O10 1.626(2)
Si3 O11 1.635(2)
Si4 O13 1.594(2)
Si4 O15 1.626(2)
Si4 O16 1.630(2)
Si4 O14 1.633(2)
Al1 O5 1.701(2)
Al1 O1 1.719(2)
Al1 N1 1.904(3)
Al1 N2 1.914(3)
Al2 O13 1.712(2)
Al2 O9 1.720(2)
Al2 N3 1.897(3)
Al2 N4 1.915(3)
O3 C30 1.448(4)
O4 C34 1.442(4)
O7 C38 1.437(4)
O8 C42 1.433(4)
O11 C75 1.452(4)
O12 C79 1.443(4)
O15 C83 1.437(4)
O16 C87 1.449(4)
N1 C2 1.342(4)
N1 C6 1.460(4)
N2 C4 1.335(4)
N2 C18 1.459(4)
N3 C47 1.354(4)
N3 C51 1.458(4)
N4 C49 1.338(4)
N4 C63 1.456(4)
C1 C2 1.516(5)
C2 C3 1.387(5)
C3 C4 1.402(5)
C4 C5 1.514(5)
C6 C7 1.398(5)
C6 C11 1.404(5)
C7 C8 1.396(5)
C7 C15 1.511(5)
C8 C9 1.378(6)
C9 C10 1.378(6)
C10 C11 1.395(5)
C11 C12 1.520(5)
C12 C13 1.529(5)
C12 C14 1.540(5)
C15 C16 1.514(5)
C15 C17 1.526(5)
C18 C19 1.402(5)
C18 C23 1.404(5)
C19 C20 1.395(5)
C19 C27 1.516(5)
C20 C21 1.377(6)
C21 C22 1.373(6)
C22 C23 1.400(5)
C23 C24 1.522(5)
C24 C25 1.509(5)
C24 C26 1.545(6)
C27 C29 1.522(6)
C27 C28 1.523(6)
C30 C31 1.515(5)
C30 C33 1.520(5)
C30 C32 1.524(5)
C34 C36 1.521(5)
C34 C35 1.523(5)
C34 C37 1.526(5)
C38 C41 1.512(5)
C38 C39 1.514(5)
C38 C40 1.520(5)
C42 C43 1.512(5)
C42 C44 1.524(5)
C42 C45 1.526(5)
C46 C47 1.509(5)
C47 C48 1.387(5)
C48 C49 1.395(5)
C49 C50 1.513(5)
C51 C52 1.400(5)
C51 C56 1.408(5)
C52 C53 1.389(5)
C52 C60 1.520(5)
C53 C54 1.380(5)
C54 C55 1.370(6)
C55 C56 1.392(5)
C56 C57 1.518(5)
C57 C59 1.515(5)
C57 C58 1.518(6)
C60 C61 1.523(5)
C60 C62 1.527(5)
C63 C64 1.396(5)
C63 C68 1.407(5)
C64 C65 1.394(6)
C64 C72 1.519(6)
C65 C66 1.381(6)
C66 C67 1.375(6)
C67 C68 1.392(5)
C68 C69 1.527(5)
C69 C71 1.522(6)
C69 C70 1.528(6)
C72 C73 1.523(6)
C72 C74 1.543(6)
C75 C78 1.512(6)
C75 C77 1.525(5)
C75 C76 1.526(6)
C79 C81 1.509(6)
C79 C82 1.515(6)
C79 C80 1.522(6)
C83 C85 1.505(5)
C83 C84 1.522(5)
C83 C86 1.524(5)
C87 C88 1.521(5)
C87 C90 1.524(5)
C87 C89 1.527(5)
C91 C92 1.394(5)
C91 C96 1.395(5)
C91 C97 1.536(5)
C92 C93 1.396(5)
C93 C94 1.399(5)
C94 C95 1.397(5)
C95 C96 1.397(5)
C191 C192 1.393(4)
C191 C196 1.397(4)
C191 C197 1.534(5)
C192 C193 1.396(5)
C193 C194 1.399(5)
C194 C195 1.394(5)
C195 C196 1.395(5)
C98 C99 1.390(5)
C98 C103 1.397(5)
C98 C104 1.541(5)
C99 C100 1.400(5)
C100 C101 1.399(5)
C101 C102 1.387(5)
C102 C103 1.397(5)
C198 C199 1.400(5)
C198 C203 1.401(5)
C198 C204 1.551(5)
C199 C200 1.398(5)
C200 C201 1.400(5)
C201 C202 1.401(5)
C202 C203 1.402(5)
C298 C299 1.397(5)
C298 C303 1.401(5)
C298 C304 1.549(5)
C299 C300 1.400(5)
C300 C301 1.400(5)
C301 C302 1.400(5)
C302 C303 1.399(5)
C105 C106 1.395(5)
C105 C110 1.399(5)
C105 C111 1.541(5)
C106 C107 1.398(5)
C107 C108 1.397(5)
C108 C109 1.397(5)
C109 C110 1.394(5)
C205 C206 1.400(5)
C205 C210 1.402(5)
C205 C211 1.550(5)
C206 C207 1.399(5)
C207 C208 1.401(5)
C208 C209 1.400(5)
C209 C210 1.401(5)
C305 C310 1.397(5)
C305 C306 1.398(5)
C305 C311 1.548(5)
C306 C307 1.400(5)
C307 C308 1.406(5)
C308 C309 1.400(5)
C309 C310 1.397(5)
